data_4332209
loop_
_publ_author_name
'Wechsler, Dominik'
'Myers, Anne'
'McDonald, Robert'
'Ferguson, Michael J.'
'Stradiotto, Mark'

_publ_section_title
;
 Rh(I) and Ir(I) Derivatives of a P(S),N-Substituted Indene
 Ligand:&#x00A0; Synthetic, Structural, and Catalytic Alkene
 Hydrosilylation Studies
;
_journal_issue 11
_journal_name_full 'Inorganic Chemistry'
_journal_page_first 4562
_journal_page_last 4570
_journal_paper_doi 10.1021/ic060127a
_journal_volume 45
_journal_year 2006
_chemical_formula_sum 'C17 H26 N P S'
_chemical_formula_weight 307.42
_chemical_name_systematic
;
 ?
;
_space_group_IT_number 14
_symmetry_cell_setting monoclinic
_symmetry_space_group_name_Hall '-P 2ybc'
_symmetry_space_group_name_H-M 'P 1 21/c 1'
_atom_sites_solution_hydrogens geom
_atom_sites_solution_primary direct
_atom_sites_solution_secondary difmap
_audit_creation_method SHELXL-97
_cell_angle_alpha 90.00
_cell_angle_beta 98.7520(10)
_cell_angle_gamma 90.00
_cell_formula_units_Z 4
_cell_length_a 10.5482(4)
_cell_length_b 11.2705(5)
_cell_length_c 14.3990(6)
_cell_measurement_reflns_used 5078
_cell_measurement_temperature 193(2)
_cell_measurement_theta_max 26.37
_cell_measurement_theta_min 2.31
_cell_volume 1691.87(12)
_computing_cell_refinement 'Bruker SAINT (Bruker, 1997)'
_computing_data_collection 'Bruker SMART (Bruker, 1997)'
_computing_data_reduction 'Bruker SAINT (Bruker, 1997)'
_computing_molecular_graphics 'Bruker SHELXTL (Bruker, 1997)'
_computing_publication_material 'Bruker SHELXTL (Bruker, 1997)'
_computing_structure_refinement 'SHELXL-97 (Sheldrick, 1997)'
_computing_structure_solution 'SHELXS-97 (Sheldrick, 1990)'
_diffrn_ambient_temperature 193(2)
_diffrn_detector_area_resol_mean 8.192
_diffrn_measured_fraction_theta_full 0.999
_diffrn_measured_fraction_theta_max 0.999
_diffrn_measurement_device_type 'Bruker PLATFORM diffractometer/SMART 1000 CCD area detector'
_diffrn_measurement_method '\w scans'
_diffrn_radiation_monochromator graphite
_diffrn_radiation_source 'fine-focus sealed tube'
_diffrn_radiation_type MoK\a
_diffrn_radiation_wavelength 0.71073
_diffrn_reflns_av_R_equivalents 0.0162
_diffrn_reflns_av_sigmaI/netI 0.0164
_diffrn_reflns_limit_h_max 13
_diffrn_reflns_limit_h_min -13
_diffrn_reflns_limit_k_max 14
_diffrn_reflns_limit_k_min -14
_diffrn_reflns_limit_l_max 17
_diffrn_reflns_limit_l_min -18
_diffrn_reflns_number 10798
_diffrn_reflns_theta_full 26.37
_diffrn_reflns_theta_max 26.37
_diffrn_reflns_theta_min 1.95
_diffrn_standards_decay_% 0
_diffrn_standards_interval_time 0
_diffrn_standards_number 0
_exptl_absorpt_coefficient_mu 0.277
_exptl_absorpt_correction_T_max 0.8948
_exptl_absorpt_correction_T_min 0.8295
_exptl_absorpt_correction_type multi-scan
_exptl_absorpt_process_details 'SADABS (Sheldrick, 1996)'
_exptl_crystal_colour colourless
_exptl_crystal_density_diffrn 1.207
_exptl_crystal_density_meas 0
_exptl_crystal_density_method 'not measured'
_exptl_crystal_description chunk
_exptl_crystal_F_000 664
_exptl_crystal_size_max 0.70
_exptl_crystal_size_mid 0.52
_exptl_crystal_size_min 0.41
_refine_diff_density_max 0.721
_refine_diff_density_min -0.190
_refine_diff_density_rms 0.048
_refine_ls_extinction_method none
_refine_ls_goodness_of_fit_ref 1.057
_refine_ls_hydrogen_treatment constr
_refine_ls_matrix_type full
_refine_ls_number_parameters 183
_refine_ls_number_reflns 3442
_refine_ls_number_restraints 0
_refine_ls_restrained_S_all 1.057
_refine_ls_R_factor_all 0.0369
_refine_ls_R_factor_gt 0.0350
_refine_ls_shift/su_max 0.000
_refine_ls_shift/su_mean 0.000
_refine_ls_structure_factor_coef Fsqd
_refine_ls_weighting_details 'calc w=1/[\s^2^(Fo^2^)+(0.0524P)^2^+0.7684P] where P=(Fo^2^+2Fc^2^)/3'
_refine_ls_weighting_scheme calc
_refine_ls_wR_factor_gt 0.0962
_refine_ls_wR_factor_ref 0.0978
_reflns_number_gt 3227
_reflns_number_total 3442
_reflns_threshold_expression I>2\s(I)
_cod_data_source_file ic060127asup1.cif
_cod_data_source_block PSNHC3isomer
_cod_depositor_comments
;
The following automatic conversions were performed:

'_symmetry_cell_setting' value 'Monoclinic' changed to 'monoclinic'
according to /home/saulius/struct/CIF-dictionaries/cif_core.dic
dictionary named 'cif_core.dic' version 2.4.2 from 2011-04-26.

Automatic conversion script
Id: cif_fix_values 1891 2012-01-12 08:04:46Z andrius 
;
_cod_original_sg_symbol_H-M P2(1)/c
_cod_database_code 4332209

loop_
_symmetry_equiv_pos_as_xyz
'x, y, z'
'-x, y+1/2, -z+1/2'
'-x, -y, -z'
'x, -y-1/2, z-1/2'

loop_
_atom_site_label
_atom_site_type_symbol
_atom_site_fract_x
_atom_site_fract_y
_atom_site_fract_z
_atom_site_U_iso_or_equiv
_atom_site_adp_type
_atom_site_occupancy
_atom_site_symmetry_multiplicity
_atom_site_calc_flag
_atom_site_refinement_flags
S S 0.38065(4) 0.31432(3) 0.26212(3) 0.03590(13) Uani 1 1 d .
P P 0.36018(3) 0.15197(3) 0.21222(2) 0.02359(11) Uani 1 1 d .
N N 0.07266(13) 0.29651(13) 0.13255(10) 0.0367(3) Uani 1 1 d .
C1 C -0.02644(14) 0.09765(15) 0.12955(11) 0.0343(3) Uani 1 1 d .
H1A H -0.0756 0.1074 0.1824 0.041 Uiso 1 1 calc R
H1B H -0.0835 0.1145 0.0698 0.041 Uiso 1 1 calc R
C2 C 0.09040(14) 0.17809(14) 0.14138(10) 0.0289(3) Uani 1 1 d .
C3 C 0.20182(13) 0.11078(13) 0.15600(10) 0.0255(3) Uani 1 1 d .
C3A C 0.16430(13) -0.01519(13) 0.14166(10) 0.0270(3) Uani 1 1 d .
C4 C 0.23543(15) -0.11914(14) 0.13778(10) 0.0313(3) Uani 1 1 d .
H4 H 0.3263 -0.1158 0.1439 0.038 Uiso 1 1 calc R
C5 C 0.17198(17) -0.22784(15) 0.12487(11) 0.0386(4) Uani 1 1 d .
H5 H 0.2204 -0.2984 0.1215 0.046 Uiso 1 1 calc R
C6 C 0.03943(17) -0.23475(16) 0.11687(12) 0.0433(4) Uani 1 1 d .
H6 H -0.0019 -0.3098 0.1102 0.052 Uiso 1 1 calc R
C7 C -0.03300(16) -0.13186(16) 0.11859(12) 0.0403(4) Uani 1 1 d .
H7 H -0.1238 -0.1359 0.1127 0.048 Uiso 1 1 calc R
C7A C 0.02901(14) -0.02380(14) 0.12898(10) 0.0314(3) Uani 1 1 d .
C8 C -0.05362(18) 0.34756(18) 0.13346(14) 0.0478(5) Uani 1 1 d .
H8A H -0.0987 0.3023 0.1765 0.057 Uiso 1 1 calc R
H8B H -0.1027 0.3446 0.0700 0.057 Uiso 1 1 calc R
H8C H -0.0446 0.4302 0.1545 0.057 Uiso 1 1 calc R
C9 C 0.15849(18) 0.37511(15) 0.09205(13) 0.0429(4) Uani 1 1 d .
H9A H 0.2327 0.3300 0.0780 0.051 Uiso 1 1 calc R
H9B H 0.1876 0.4385 0.1368 0.051 Uiso 1 1 calc R
H9C H 0.1131 0.4099 0.0340 0.051 Uiso 1 1 calc R
C10 C 0.47234(14) 0.11329(14) 0.12966(10) 0.0302(3) Uani 1 1 d .
H10 H 0.4884 0.0259 0.1351 0.036 Uiso 1 1 calc R
C11 C 0.6012(2) 0.1748(3) 0.15215(18) 0.0815(9) Uani 1 1 d .
H11A H 0.6561 0.1510 0.1062 0.098 Uiso 1 1 calc R
H11B H 0.6422 0.1521 0.2154 0.098 Uiso 1 1 calc R
H11C H 0.5887 0.2609 0.1494 0.098 Uiso 1 1 calc R
C12 C 0.4137(2) 0.1383(2) 0.02889(13) 0.0572(6) Uani 1 1 d .
H12A H 0.4751 0.1172 -0.0131 0.069 Uiso 1 1 calc R
H12B H 0.3925 0.2228 0.0218 0.069 Uiso 1 1 calc R
H12C H 0.3355 0.0910 0.0127 0.069 Uiso 1 1 calc R
C13 C 0.39292(14) 0.04719(13) 0.31112(10) 0.0290(3) Uani 1 1 d .
H13 H 0.3880 -0.0354 0.2855 0.035 Uiso 1 1 calc R
C14 C 0.52632(15) 0.06617(16) 0.36780(12) 0.0398(4) Uani 1 1 d .
H14A H 0.5400 0.0094 0.4199 0.048 Uiso 1 1 calc R
H14B H 0.5328 0.1472 0.3928 0.048 Uiso 1 1 calc R
H14C H 0.5916 0.0541 0.3270 0.048 Uiso 1 1 calc R
C15 C 0.29053(16) 0.06172(18) 0.37457(11) 0.0417(4) Uani 1 1 d .
H15A H 0.3077 0.0063 0.4275 0.050 Uiso 1 1 calc R
H15B H 0.2059 0.0449 0.3386 0.050 Uiso 1 1 calc R
H15C H 0.2923 0.1432 0.3984 0.050 Uiso 1 1 calc R

loop_
_atom_site_aniso_label
_atom_site_aniso_U_11
_atom_site_aniso_U_22
_atom_site_aniso_U_33
_atom_site_aniso_U_23
_atom_site_aniso_U_13
_atom_site_aniso_U_12
S 0.0408(2) 0.0251(2) 0.0397(2) -0.00561(15) -0.00036(17) -0.00360(15)
P 0.02235(19) 0.0239(2) 0.02377(19) -0.00155(13) 0.00127(13) -0.00096(13)
N 0.0350(7) 0.0347(7) 0.0398(7) 0.0016(6) 0.0032(6) 0.0123(6)
C1 0.0225(7) 0.0456(9) 0.0335(8) 0.0018(7) 0.0005(6) 0.0032(6)
C2 0.0275(7) 0.0342(8) 0.0241(7) -0.0009(6) 0.0016(5) 0.0040(6)
C3 0.0226(6) 0.0279(7) 0.0249(6) -0.0002(5) -0.0002(5) 0.0006(5)
C3A 0.0250(7) 0.0312(7) 0.0230(6) -0.0001(5) -0.0021(5) -0.0028(6)
C4 0.0293(7) 0.0305(8) 0.0314(7) -0.0029(6) -0.0037(6) -0.0011(6)
C5 0.0439(9) 0.0297(8) 0.0377(8) -0.0024(6) -0.0083(7) -0.0013(7)
C6 0.0457(10) 0.0368(9) 0.0429(9) 0.0012(7) -0.0083(7) -0.0150(7)
C7 0.0295(8) 0.0486(10) 0.0395(9) 0.0037(7) -0.0049(7) -0.0115(7)
C7A 0.0257(7) 0.0399(8) 0.0267(7) 0.0028(6) -0.0020(5) -0.0028(6)
C8 0.0452(10) 0.0503(11) 0.0469(10) -0.0012(8) 0.0034(8) 0.0242(8)
C9 0.0458(10) 0.0319(8) 0.0483(10) 0.0083(7) -0.0017(8) 0.0049(7)
C10 0.0266(7) 0.0351(8) 0.0294(7) -0.0017(6) 0.0056(6) 0.0017(6)
C11 0.0414(11) 0.143(3) 0.0660(14) -0.0412(16) 0.0270(10) -0.0376(14)
C12 0.0516(11) 0.0923(16) 0.0296(9) 0.0114(9) 0.0123(8) 0.0257(11)
C13 0.0313(7) 0.0276(7) 0.0259(7) 0.0002(5) -0.0027(6) -0.0023(6)
C14 0.0346(8) 0.0443(9) 0.0364(8) 0.0000(7) -0.0079(6) 0.0027(7)
C15 0.0391(9) 0.0556(11) 0.0305(8) 0.0055(7) 0.0051(7) -0.0132(8)

loop_
_atom_type_symbol
_atom_type_description
_atom_type_scat_dispersion_real
_atom_type_scat_dispersion_imag
_atom_type_scat_source
C C 0.0033 0.0016 'International Tables Vol C Tables 4.2.6.8 and 6.1.1.4'
H H 0.0000 0.0000 'International Tables Vol C Tables 4.2.6.8 and 6.1.1.4'
N N 0.0061 0.0033 'International Tables Vol C Tables 4.2.6.8 and 6.1.1.4'
P P 0.1023 0.0942 'International Tables Vol C Tables 4.2.6.8 and 6.1.1.4'
S S 0.1246 0.1234 'International Tables Vol C Tables 4.2.6.8 and 6.1.1.4'

loop_
_geom_angle_atom_site_label_1
_geom_angle_atom_site_label_2
_geom_angle_atom_site_label_3
_geom_angle
C3 P C13 103.53(7)
C3 P C10 106.85(7)
C13 P C10 106.40(7)
C3 P S 116.53(5)
C13 P S 108.48(5)
C10 P S 114.10(5)
C2 N C9 123.71(14)
C2 N C8 120.30(15)
C9 N C8 113.00(14)
C7A C1 C2 103.69(12)
N C2 C3 131.02(14)
N C2 C1 118.74(13)
C3 C2 C1 110.17(13)
C2 C3 C3A 107.52(12)
C2 C3 P 129.26(11)
C3A C3 P 121.31(10)
C4 C3A C7A 118.36(14)
C4 C3A C3 132.55(13)
C7A C3A C3 109.09(13)
C5 C4 C3A 119.48(14)
C6 C5 C4 121.16(16)
C5 C6 C7 120.06(15)
C7A C7 C6 119.03(15)
C7 C7A C3A 121.80(15)
C7 C7A C1 129.19(14)
C3A C7A C1 109.01(13)
C12 C10 C11 110.00(17)
C12 C10 P 111.30(11)
C11 C10 P 113.26(12)
C15 C13 C14 110.05(13)
C15 C13 P 109.12(11)
C14 C13 P 111.82(11)

loop_
_geom_bond_atom_site_label_1
_geom_bond_atom_site_label_2
_geom_bond_distance
S P 1.9657(5)
P C3 1.8026(14)
P C13 1.8419(15)
P C10 1.8523(15)
N C2 1.351(2)
N C9 1.451(2)
N C8 1.453(2)
C1 C7A 1.489(2)
C1 C2 1.519(2)
C2 C3 1.388(2)
C3 C3A 1.480(2)
C3A C4 1.397(2)
C3A C7A 1.4142(19)
C4 C5 1.395(2)
C5 C6 1.387(3)
C6 C7 1.391(3)
C7 C7A 1.380(2)
C10 C12 1.515(2)
C10 C11 1.516(2)
C13 C15 1.526(2)
C13 C14 1.530(2)

loop_
_geom_torsion_atom_site_label_1
_geom_torsion_atom_site_label_2
_geom_torsion_atom_site_label_3
_geom_torsion_atom_site_label_4
_geom_torsion
C9 N C2 C3 31.5(3)
C8 N C2 C3 -169.48(16)
C9 N C2 C1 -145.07(15)
C8 N C2 C1 14.0(2)
C7A C1 C2 N 171.57(14)
C7A C1 C2 C3 -5.65(16)
N C2 C3 C3A -169.23(16)
C1 C2 C3 C3A 7.54(16)
N C2 C3 P 26.7(2)
C1 C2 C3 P -156.54(12)
C13 P C3 C2 119.85(14)
C10 P C3 C2 -128.04(14)
S P C3 C2 0.87(16)
C13 P C3 C3A -42.33(13)
C10 P C3 C3A 69.78(13)
S P C3 C3A -161.31(10)
C2 C3 C3A C4 172.52(15)
P C3 C3A C4 -21.9(2)
C2 C3 C3A C7A -6.63(16)
P C3 C3A C7A 158.97(10)
C7A C3A C4 C5 -2.2(2)
C3 C3A C4 C5 178.73(15)
C3A C4 C5 C6 -0.7(2)
C4 C5 C6 C7 2.1(3)
C5 C6 C7 C7A -0.4(3)
C6 C7 C7A C3A -2.6(2)
C6 C7 C7A C1 177.63(16)
C4 C3A C7A C7 3.9(2)
C3 C3A C7A C7 -176.82(14)
C4 C3A C7A C1 -176.28(13)
C3 C3A C7A C1 3.01(16)
C2 C1 C7A C7 -178.79(16)
C2 C1 C7A C3A 1.40(16)
C3 P C10 C12 37.94(16)
C13 P C10 C12 148.06(14)
S P C10 C12 -92.36(14)
C3 P C10 C11 162.49(17)
C13 P C10 C11 -87.38(18)
S P C10 C11 32.19(18)
C3 P C13 C15 -59.07(12)
C10 P C13 C15 -171.51(10)
S P C13 C15 65.32(11)
C3 P C13 C14 178.94(11)
C10 P C13 C14 66.50(12)
S P C13 C14 -56.67(12)
